data_7154083
loop_
_publ_author_name
'Chanda, Tanmoy'
'Chowdhury, Sushobhan'
'Koley, Suvajit'
'Anand, Namrata'
'Singh, Maya Shankar'

_publ_section_title
;
 Lewis acid promoted construction of chromen-4-one and isoflavone
 scaffolds via regio- and chemoselective domino Friedel-Crafts
 acylation/Allan-Robinson reaction.
;
_journal_issue 45
_journal_name_full 'Organic &amp; biomolecular chemistry'
_journal_page_first 9216
_journal_page_last 9222
_journal_paper_doi 10.1039/c4ob01743a
_journal_volume 12
_journal_year 2014
_chemical_formula_moiety 'C14 H17 Cl O2'
_chemical_formula_sum 'C14 H17 Cl O2'
_chemical_formula_weight 252.73
_chemical_name_systematic
; 
 ? 
;
_space_group_IT_number 1
_symmetry_space_group_name_Hall 'P 1'
_symmetry_space_group_name_H-M 'P 1'
_atom_sites_solution_hydrogens geom
_atom_sites_solution_primary direct
_atom_sites_solution_secondary difmap
_audit_creation_method SHELXL-97
_cell_angle_alpha 90.00
_cell_angle_beta 92.05(12)
_cell_angle_gamma 90.00
_cell_formula_units_Z 2
_cell_length_a 4.433(6)
_cell_length_b 13.761(10)
_cell_length_c 10.298(10)
_cell_measurement_reflns_used 575
_cell_measurement_temperature 293(2)
_cell_measurement_theta_max 28.7268
_cell_measurement_theta_min 2.9545
_cell_volume 627.8(11)
_computing_structure_refinement 'SHELXL-97 (Sheldrick, 1997)'
_computing_structure_solution 'SHELXS-97 (Sheldrick, 1990)'
_diffrn_ambient_temperature 293(2)
_diffrn_measured_fraction_theta_full 0.975
_diffrn_measured_fraction_theta_max 0.667
_diffrn_measurement_device_type 'Xcalibur, Eos'
_diffrn_radiation_monochromator graphite
_diffrn_radiation_source 'fine-focus sealed tube'
_diffrn_radiation_type MoK\a
_diffrn_radiation_wavelength 0.71073
_diffrn_reflns_av_R_equivalents 0.0178
_diffrn_reflns_av_sigmaI/netI 0.0428
_diffrn_reflns_limit_h_max 5
_diffrn_reflns_limit_h_min -5
_diffrn_reflns_limit_k_max 16
_diffrn_reflns_limit_k_min -18
_diffrn_reflns_limit_l_max 12
_diffrn_reflns_limit_l_min -12
_diffrn_reflns_number 2719
_diffrn_reflns_theta_full 25.00
_diffrn_reflns_theta_max 28.79
_diffrn_reflns_theta_min 2.96
_exptl_absorpt_coefficient_mu 0.291
_exptl_absorpt_correction_T_max 1.00000
_exptl_absorpt_correction_T_min 0.33311
_exptl_absorpt_correction_type multi-scan
_exptl_absorpt_process_details
;
CrysAlisPro, Agilent Technologies,
Version 1.171.34.49 (release 20-01-2011 CrysAlis171 .NET)
(compiled Jan 20 2011,15:58:25)
Empirical absorption correction using spherical harmonics,
 implemented in SCALE3 ABSPACK scaling algorithm.
;
_exptl_crystal_density_diffrn 1.326
_exptl_crystal_density_method 'not measured'
_exptl_crystal_F_000 264
_exptl_crystal_size_max 0.3
_exptl_crystal_size_mid 0.2
_exptl_crystal_size_min 0.1
_refine_diff_density_max 0.153
_refine_diff_density_min -0.169
_refine_diff_density_rms 0.039
_refine_ls_abs_structure_details 'Flack H D (1983), Acta Cryst. A39, 876-881'
_refine_ls_abs_structure_Flack -0.03(10)
_refine_ls_extinction_method none
_refine_ls_goodness_of_fit_ref 0.982
_refine_ls_hydrogen_treatment mixed
_refine_ls_matrix_type full
_refine_ls_number_parameters 307
_refine_ls_number_reflns 2536
_refine_ls_number_restraints 3
_refine_ls_restrained_S_all 0.981
_refine_ls_R_factor_all 0.0657
_refine_ls_R_factor_gt 0.0459
_refine_ls_shift/su_max 0.001
_refine_ls_shift/su_mean 0.000
_refine_ls_structure_factor_coef Fsqd
_refine_ls_weighting_details 'calc w=1/[\s^2^(Fo^2^)+(0.0718P)^2^+0.0498P] where P=(Fo^2^+2Fc^2^)/3'
_refine_ls_weighting_scheme calc
_refine_ls_wR_factor_gt 0.1124
_refine_ls_wR_factor_ref 0.1344
_reflns_number_gt 1925
_reflns_number_total 2536
_reflns_threshold_expression >2sigma(I)
_cod_data_source_file c4ob01743a3.cif
_cod_data_source_block shelxl
_cod_depositor_comments 'Adding full bibliography for 7154083--7154084.cif.'
_cod_original_sg_symbol_H-M p_1
_cod_database_code 7154083

loop_
_symmetry_equiv_pos_as_xyz
'x, y, z'

loop_
_atom_site_label
_atom_site_type_symbol
_atom_site_fract_x
_atom_site_fract_y
_atom_site_fract_z
_atom_site_U_iso_or_equiv
_atom_site_adp_type
_atom_site_occupancy
_atom_site_symmetry_multiplicity
_atom_site_calc_flag
_atom_site_refinement_flags
Cl01 Cl 1.4298(4) -0.15144(13) 0.18822(16) 0.0737(5) Uani 1 1 d .
Cl02 Cl 0.1698(4) 0.34818(13) 0.73389(16) 0.0746(5) Uani 1 1 d .
CL03 C 0.6847(13) 0.3329(4) 0.2794(5) 0.0504(14) Uani 1 1 d .
O004 O 0.6867(8) 0.0214(2) 0.5870(3) 0.0494(9) Uani 1 1 d .
O005 O 0.9098(7) 0.5213(2) 0.3347(3) 0.0487(9) Uani 1 1 d .
O006 C 1.1716(11) -0.1579(4) 0.4229(5) 0.0432(13) Uani 1 1 d .
O007 O 0.9927(10) -0.2506(3) 0.6702(4) 0.0716(12) Uani 1 1 d .
O008 C 0.8639(10) -0.0244(3) 0.4990(5) 0.0422(12) Uani 1 1 d .
O009 C 0.7338(11) 0.4756(4) 0.4225(5) 0.0437(12) Uani 1 1 d .
C010 O 0.6051(10) 0.2495(3) 0.2527(4) 0.0746(13) Uani 1 1 d .
C011 C 0.6094(11) 0.3831(4) 0.4014(5) 0.0436(12) Uani 1 1 d .
C012 C 0.5060(12) 0.4904(4) 0.6312(5) 0.0499(13) Uani 1 1 d .
C013 C 0.9871(11) -0.1167(3) 0.5214(5) 0.0411(12) Uani 1 1 d .
C014 C 1.0902(12) -0.0104(4) 0.2915(5) 0.0497(14) Uani 1 1 d .
C015 C 0.9728(11) 0.4773(4) 0.2192(5) 0.0498(13) Uani 1 1 d .
C016 C 0.6863(11) 0.5289(4) 0.5353(5) 0.0473(13) Uani 1 1 d .
H016 H 0.7743 0.5898 0.5466 0.057 Uiso 1 1 calc R
C017 C 0.6260(12) -0.0242(4) 0.7022(5) 0.0505(14) Uani 1 1 d .
C018 C 0.4275(12) 0.3423(4) 0.4988(6) 0.0440(13) Uani 1 1 d .
C019 C 1.2131(11) -0.1030(4) 0.3128(5) 0.0500(14) Uani 1 1 d .
C020 C 0.8676(11) 0.3887(4) 0.1891(5) 0.0517(13) Uani 1 1 d .
C021 C 0.7296(12) -0.1126(4) 0.7332(5) 0.0504(13) Uani 1 1 d .
C022 C 0.2846(13) 0.2423(4) 0.4842(6) 0.0624(16) Uani 1 1 d .
H02A H 0.3349 0.2149 0.4020 0.094 Uiso 1 1 calc R
H02B H 0.0693 0.2480 0.4884 0.094 Uiso 1 1 calc R
H02C H 0.3594 0.2009 0.5531 0.094 Uiso 1 1 calc R
C023 C 0.9128(12) 0.0283(4) 0.3863(5) 0.0471(13) Uani 1 1 d .
H023 H 0.8263 0.0894 0.3748 0.057 Uiso 1 1 calc R
C027 C 0.4601(15) 0.5470(5) 0.7526(6) 0.0717(18) Uani 1 1 d .
H02D H 0.3311 0.5112 0.8082 0.107 Uiso 1 1 calc R
H02E H 0.3682 0.6083 0.7309 0.107 Uiso 1 1 calc R
H02F H 0.6516 0.5579 0.7967 0.107 Uiso 1 1 calc R
C031 C 0.3848(12) 0.3965(4) 0.6084(5) 0.0508(13) Uani 1 1 d .
C032 C 1.1370(16) 0.0479(5) 0.1690(6) 0.0742(19) Uani 1 1 d .
H03A H 1.0351 0.1093 0.1750 0.111 Uiso 1 1 calc R
H03B H 1.0567 0.0127 0.0951 0.111 Uiso 1 1 calc R
H03C H 1.3489 0.0589 0.1593 0.111 Uiso 1 1 calc R
C033 C 1.3160(14) -0.2575(4) 0.4387(6) 0.0651(16) Uani 1 1 d .
H03D H 1.2625 -0.2850 0.5204 0.098 Uiso 1 1 calc R
H03E H 1.5314 -0.2513 0.4364 0.098 Uiso 1 1 calc R
H03F H 1.2452 -0.2991 0.3693 0.098 Uiso 1 1 calc R
C034 C 0.9109(13) -0.1664(4) 0.6427(5) 0.0503(14) Uani 1 1 d .
C900 C 0.9438(18) 0.3381(5) 0.0635(7) 0.081(2) Uani 1 1 d .
H90A H 0.8494 0.2753 0.0603 0.121 Uiso 1 1 calc R
H90B H 1.1586 0.3306 0.0600 0.121 Uiso 1 1 calc R
H90C H 0.8715 0.3763 -0.0091 0.121 Uiso 1 1 calc R
C555 C 0.6605(18) -0.1614(5) 0.8600(6) 0.077(2) Uani 1 1 d .
H55A H 0.7547 -0.2242 0.8637 0.116 Uiso 1 1 calc R
H55B H 0.4460 -0.1687 0.8659 0.116 Uiso 1 1 calc R
H55C H 0.7368 -0.1222 0.9310 0.116 Uiso 1 1 calc R
C666 C 0.4297(12) 0.0427(4) 0.7801(6) 0.0579(15) Uani 1 1 d .
H66A H 0.3282 0.0049 0.8449 0.069 Uiso 1 1 calc R
H66B H 0.2762 0.0714 0.7225 0.069 Uiso 1 1 calc R
C888 C 1.1629(13) 0.5433(4) 0.1416(6) 0.0617(16) Uani 1 1 d .
H88A H 1.3160 0.5724 0.1989 0.074 Uiso 1 1 calc R
H88B H 1.2656 0.5051 0.0775 0.074 Uiso 1 1 calc R
C777 C 0.6101(15) 0.1235(5) 0.8475(7) 0.081(2) Uani 1 1 d .
H77A H 0.4762 0.1646 0.8941 0.122 Uiso 1 1 calc R
H77B H 0.7107 0.1613 0.7837 0.122 Uiso 1 1 calc R
H77C H 0.7572 0.0956 0.9072 0.122 Uiso 1 1 calc R
C999 C 0.9906(15) 0.6223(5) 0.0735(7) 0.0749(19) Uani 1 1 d .
H99A H 1.1267 0.6621 0.0263 0.112 Uiso 1 1 calc R
H99B H 0.8911 0.6615 0.1362 0.112 Uiso 1 1 calc R
H99C H 0.8428 0.5944 0.0142 0.112 Uiso 1 1 calc R

loop_
_atom_site_aniso_label
_atom_site_aniso_U_11
_atom_site_aniso_U_22
_atom_site_aniso_U_33
_atom_site_aniso_U_23
_atom_site_aniso_U_13
_atom_site_aniso_U_12
Cl01 0.0814(10) 0.0764(10) 0.0645(10) -0.0172(8) 0.0207(8) -0.0036(8)
Cl02 0.0822(10) 0.0778(10) 0.0656(10) 0.0183(8) 0.0259(8) 0.0044(8)
CL03 0.062(3) 0.038(3) 0.051(3) -0.004(3) 0.000(3) -0.002(3)
O004 0.059(2) 0.0394(18) 0.051(2) -0.0048(16) 0.0092(17) -0.0002(17)
O005 0.058(2) 0.0395(18) 0.049(2) 0.0037(16) 0.0066(17) 0.0006(16)
O006 0.044(3) 0.036(3) 0.049(3) -0.006(2) -0.006(2) -0.004(2)
O007 0.103(3) 0.045(2) 0.067(3) 0.013(2) 0.012(2) 0.009(2)
O008 0.040(3) 0.042(3) 0.044(3) -0.012(2) -0.001(2) -0.005(2)
O009 0.045(3) 0.043(3) 0.042(3) 0.000(2) 0.000(2) 0.002(2)
C010 0.108(3) 0.047(2) 0.069(3) -0.016(2) 0.007(2) -0.003(2)
C011 0.049(3) 0.040(3) 0.042(3) -0.001(2) -0.003(2) 0.008(2)
C012 0.061(3) 0.048(3) 0.040(3) 0.002(2) -0.004(2) 0.016(3)
C013 0.046(3) 0.037(3) 0.040(3) 0.001(2) -0.007(2) 0.000(2)
C014 0.057(3) 0.053(3) 0.039(3) -0.002(2) 0.000(2) -0.016(3)
C015 0.049(3) 0.056(3) 0.045(3) -0.003(3) 0.006(2) 0.012(3)
C016 0.056(3) 0.036(3) 0.049(3) -0.003(2) -0.008(3) 0.007(2)
C017 0.055(3) 0.054(3) 0.043(3) -0.006(3) 0.000(2) -0.011(3)
C018 0.044(3) 0.037(3) 0.051(3) 0.008(2) -0.006(2) 0.006(2)
C019 0.054(3) 0.050(3) 0.046(3) -0.013(2) 0.005(2) -0.007(3)
C020 0.055(3) 0.052(3) 0.048(3) -0.005(3) 0.001(3) 0.007(3)
C021 0.059(3) 0.046(3) 0.047(3) 0.001(2) 0.003(3) -0.004(3)
C022 0.071(4) 0.042(3) 0.075(4) 0.009(3) 0.002(3) 0.002(3)
C023 0.059(3) 0.041(3) 0.042(3) 0.004(2) 0.000(2) -0.005(3)
C027 0.100(5) 0.067(4) 0.048(3) -0.003(3) 0.013(3) 0.007(4)
C031 0.053(3) 0.053(3) 0.047(3) 0.014(3) 0.007(2) 0.012(3)
C032 0.104(5) 0.069(4) 0.050(4) 0.006(3) 0.009(3) -0.005(4)
C033 0.074(4) 0.049(3) 0.073(4) -0.010(3) 0.012(3) 0.004(3)
C034 0.064(3) 0.038(3) 0.048(3) 0.003(2) -0.009(3) -0.004(3)
C900 0.110(6) 0.081(5) 0.051(4) -0.010(4) 0.015(4) 0.005(4)
C555 0.109(5) 0.074(4) 0.050(4) 0.007(3) 0.024(4) -0.007(4)
C666 0.060(3) 0.052(3) 0.063(4) -0.004(3) 0.007(3) 0.007(3)
C888 0.062(4) 0.064(4) 0.059(4) 0.007(3) 0.009(3) 0.000(3)
C777 0.093(5) 0.072(4) 0.078(5) -0.027(4) -0.007(4) 0.014(4)
C999 0.081(4) 0.065(4) 0.079(5) 0.024(4) -0.002(4) -0.002(4)

loop_
_atom_type_symbol
_atom_type_description
_atom_type_scat_dispersion_real
_atom_type_scat_dispersion_imag
_atom_type_scat_source
C C 0.0033 0.0016 'International Tables Vol C Tables 4.2.6.8 and 6.1.1.4'
H H 0.0000 0.0000 'International Tables Vol C Tables 4.2.6.8 and 6.1.1.4'
O O 0.0106 0.0060 'International Tables Vol C Tables 4.2.6.8 and 6.1.1.4'
Cl Cl 0.1484 0.1585 'International Tables Vol C Tables 4.2.6.8 and 6.1.1.4'

loop_
_geom_angle_atom_site_label_1
_geom_angle_atom_site_label_2
_geom_angle_atom_site_label_3
_geom_angle
C010 CL03 C020 120.4(5)
C010 CL03 C011 123.5(5)
C020 CL03 C011 116.0(4)
C017 O004 O008 119.5(4)
C015 O005 O009 120.5(4)
C019 O006 C013 117.3(5)
C019 O006 C033 120.9(5)
C013 O006 C033 121.8(5)
O004 O008 C023 114.9(5)
O004 O008 C013 122.5(5)
C023 O008 C013 122.6(4)
O005 O009 C011 123.1(4)
O005 O009 C016 114.5(4)
C011 O009 C016 122.4(5)
O009 C011 C018 118.6(4)
O009 C011 CL03 117.1(5)
C018 C011 CL03 124.3(4)
C016 C012 C031 116.9(4)
C016 C012 C027 119.5(5)
C031 C012 C027 123.6(5)
O008 C013 O006 118.0(4)
O008 C013 C034 117.4(5)
O006 C013 C034 124.6(5)
C023 C014 C019 118.0(5)
C023 C014 C032 118.8(6)
C019 C014 C032 123.2(5)
C020 C015 O005 121.6(5)
C020 C015 C888 129.1(5)
O005 C015 C888 109.3(5)
C012 C016 O009 119.7(4)
C012 C016 H016 120.1
O009 C016 H016 120.1
C021 C017 O004 123.1(5)
C021 C017 C666 128.8(5)
O004 C017 C666 108.2(5)
C031 C018 C011 117.6(4)
C031 C018 C022 120.3(5)
C011 C018 C022 122.1(5)
O006 C019 C014 124.3(5)
O006 C019 Cl01 118.9(4)
C014 C019 Cl01 116.7(4)
C015 C020 CL03 121.6(4)
C015 C020 C900 122.0(6)
CL03 C020 C900 116.3(5)
C017 C021 C034 120.2(5)
C017 C021 C555 122.2(5)
C034 C021 C555 117.5(6)
C018 C022 H02A 109.5
C018 C022 H02B 109.5
H02A C022 H02B 109.5
C018 C022 H02C 109.5
H02A C022 H02C 109.5
H02B C022 H02C 109.5
C014 C023 O008 119.8(5)
C014 C023 H023 120.1
O008 C023 H023 120.1
C012 C027 H02D 109.5
C012 C027 H02E 109.5
H02D C027 H02E 109.5
C012 C027 H02F 109.5
H02D C027 H02F 109.5
H02E C027 H02F 109.5
C018 C031 C012 124.8(5)
C018 C031 Cl02 119.4(4)
C012 C031 Cl02 115.8(4)
C014 C032 H03A 109.5
C014 C032 H03B 109.5
H03A C032 H03B 109.5
C014 C032 H03C 109.5
H03A C032 H03C 109.5
H03B C032 H03C 109.5
O006 C033 H03D 109.5
O006 C033 H03E 109.5
H03D C033 H03E 109.5
O006 C033 H03F 109.5
H03D C033 H03F 109.5
H03E C033 H03F 109.5
O007 C034 C021 119.4(5)
O007 C034 C013 123.4(5)
C021 C034 C013 117.1(5)
C020 C900 H90A 109.5
C020 C900 H90B 109.5
H90A C900 H90B 109.5
C020 C900 H90C 109.5
H90A C900 H90C 109.5
H90B C900 H90C 109.5
C021 C555 H55A 109.5
C021 C555 H55B 109.5
H55A C555 H55B 109.5
C021 C555 H55C 109.5
H55A C555 H55C 109.5
H55B C555 H55C 109.5
C017 C666 C777 112.5(5)
C017 C666 H66A 109.1
C777 C666 H66A 109.1
C017 C666 H66B 109.1
C777 C666 H66B 109.1
H66A C666 H66B 107.8
C999 C888 C015 114.0(5)
C999 C888 H88A 108.7
C015 C888 H88A 108.7
C999 C888 H88B 108.7
C015 C888 H88B 108.7
H88A C888 H88B 107.6
C666 C777 H77A 109.5
C666 C777 H77B 109.5
H77A C777 H77B 109.5
C666 C777 H77C 109.5
H77A C777 H77C 109.5
H77B C777 H77C 109.5
C888 C999 H99A 109.5
C888 C999 H99B 109.5
H99A C999 H99B 109.5
C888 C999 H99C 109.5
H99A C999 H99C 109.5
H99B C999 H99C 109.5

loop_
_geom_bond_atom_site_label_1
_geom_bond_atom_site_label_2
_geom_bond_distance
Cl01 C019 1.761(5)
Cl02 C031 1.763(6)
CL03 C010 1.229(6)
CL03 C020 1.472(8)
CL03 C011 1.482(7)
O004 C017 1.377(6)
O004 O008 1.374(6)
O005 C015 1.372(6)
O005 O009 1.368(6)
O006 C019 1.380(8)
O006 C013 1.442(7)
O006 C033 1.518(8)
O007 C034 1.245(7)
O008 C023 1.392(7)
O008 C013 1.399(7)
O009 C011 1.401(6)
O009 C016 1.396(7)
C011 C018 1.424(7)
C012 C016 1.397(7)
C012 C031 1.415(7)
C012 C027 1.493(7)
C013 C034 1.473(7)
C014 C023 1.382(7)
C014 C019 1.400(8)
C014 C032 1.517(8)
C015 C020 1.337(7)
C015 C888 1.492(8)
C016 H016 0.9300
C017 C021 1.335(8)
C017 C666 1.516(8)
C018 C031 1.372(8)
C018 C022 1.520(7)
C020 C900 1.517(8)
C021 C034 1.454(8)
C021 C555 1.509(8)
C022 H02A 0.9600
C022 H02B 0.9600
C022 H02C 0.9600
C023 H023 0.9300
C027 H02D 0.9600
C027 H02E 0.9600
C027 H02F 0.9600
C032 H03A 0.9600
C032 H03B 0.9600
C032 H03C 0.9600
C033 H03D 0.9600
C033 H03E 0.9600
C033 H03F 0.9600
C900 H90A 0.9600
C900 H90B 0.9600
C900 H90C 0.9600
C555 H55A 0.9600
C555 H55B 0.9600
C555 H55C 0.9600
C666 C777 1.522(8)
C666 H66A 0.9700
C666 H66B 0.9700
C888 C999 1.489(9)
C888 H88A 0.9700
C888 H88B 0.9700
C777 H77A 0.9600
C777 H77B 0.9600
C777 H77C 0.9600
C999 H99A 0.9600
C999 H99B 0.9600
C999 H99C 0.9600

loop_
_geom_torsion_atom_site_label_1
_geom_torsion_atom_site_label_2
_geom_torsion_atom_site_label_3
_geom_torsion_atom_site_label_4
_geom_torsion
C017 O004 O008 C023 -179.6(4)
C017 O004 O008 C013 0.0(6)
C015 O005 O009 C011 0.1(7)
C015 O005 O009 C016 -179.6(4)
O005 O009 C011 C018 -179.5(5)
C016 O009 C011 C018 0.1(7)
O005 O009 C011 CL03 2.1(7)
C016 O009 C011 CL03 -178.2(5)
C010 CL03 C011 O009 175.6(5)
C020 CL03 C011 O009 -3.8(7)
C010 CL03 C011 C018 -2.6(9)
C020 CL03 C011 C018 178.0(5)
O004 O008 C013 O006 -179.6(4)
C023 O008 C013 O006 0.0(6)
O004 O008 C013 C034 2.3(6)
C023 O008 C013 C034 -178.1(5)
C019 O006 C013 O008 -0.1(6)
C033 O006 C013 O008 179.8(4)
C019 O006 C013 C034 177.8(5)
C033 O006 C013 C034 -2.3(7)
O009 O005 C015 C020 -0.5(8)
O009 O005 C015 C888 179.0(4)
C031 C012 C016 O009 1.3(7)
C027 C012 C016 O009 179.0(5)
O005 O009 C016 C012 178.9(4)
C011 O009 C016 C012 -0.8(8)
O008 O004 C017 C021 -0.6(7)
O008 O004 C017 C666 179.5(4)
O009 C011 C018 C031 -0.1(7)
CL03 C011 C018 C031 178.1(5)
O009 C011 C018 C022 -179.8(5)
CL03 C011 C018 C022 -1.6(8)
C013 O006 C019 C014 0.5(7)
C033 O006 C019 C014 -179.4(4)
C013 O006 C019 Cl01 -178.6(3)
C033 O006 C019 Cl01 1.5(7)
C023 C014 C019 O006 -0.8(7)
C032 C014 C019 O006 -179.4(5)
C023 C014 C019 Cl01 178.4(4)
C032 C014 C019 Cl01 -0.2(6)
O005 C015 C020 CL03 -1.5(8)
C888 C015 C020 CL03 179.1(5)
O005 C015 C020 C900 -178.1(5)
C888 C015 C020 C900 2.5(10)
C010 CL03 C020 C015 -175.8(5)
C011 CL03 C020 C015 3.6(8)
C010 CL03 C020 C900 1.0(9)
C011 CL03 C020 C900 -179.6(5)
O004 C017 C021 C034 -1.3(8)
C666 C017 C021 C034 178.6(5)
O004 C017 C021 C555 180.0(5)
C666 C017 C021 C555 -0.2(9)
C019 C014 C023 O008 0.6(7)
C032 C014 C023 O008 179.3(4)
O004 O008 C023 C014 179.4(4)
C013 O008 C023 C014 -0.2(7)
C011 C018 C031 C012 0.6(8)
C022 C018 C031 C012 -179.6(5)
C011 C018 C031 Cl02 -178.3(4)
C022 C018 C031 Cl02 1.4(8)
C016 C012 C031 C018 -1.2(8)
C027 C012 C031 C018 -178.9(6)
C016 C012 C031 Cl02 177.8(4)
C027 C012 C031 Cl02 0.1(7)
C017 C021 C034 O007 -176.3(5)
C555 C021 C034 O007 2.5(8)
C017 C021 C034 C013 3.5(7)
C555 C021 C034 C013 -177.7(5)
O008 C013 C034 O007 175.9(5)
O006 C013 C034 O007 -2.1(8)
O008 C013 C034 C021 -3.9(6)
O006 C013 C034 C021 178.1(4)
C021 C017 C666 C777 101.7(7)
O004 C017 C666 C777 -78.5(6)
C020 C015 C888 C999 100.6(7)
O005 C015 C888 C999 -78.8(6)
